data_7207676
loop_
_publ_author_name
'Cai, Minmin'
'Gao, Zhiqiang'
'Zhou, Xinhui'
'Wang, Xupeng'
'Chen, Shufen'
'Zhao, Yuezhi'
'Qian, Yan'
'Shi, Naien'
'Mi, Baoxiu'
'Xie, Linghai'
'Huang, Wei'

_publ_section_title
;
 A small change in molecular structure, a big difference in the AIEE
 mechanism.
;
_journal_issue 15
_journal_name_full 'Physical chemistry chemical physics : PCCP'
_journal_page_first 5289
_journal_page_last 5296
_journal_paper_doi 10.1039/c2cp23040b
_journal_volume 14
_journal_year 2012
_chemical_formula_sum 'C32 H26 N2 O4 S'
_chemical_formula_weight 534.61
_chemical_name_systematic
;
?
;
_space_group_IT_number 2
_symmetry_space_group_name_Hall '-P 1'
_symmetry_space_group_name_H-M 'P -1'
_atom_sites_solution_hydrogens geom
_atom_sites_solution_primary direct
_atom_sites_solution_secondary difmap
_audit_creation_method SHELXL-97
_cell_angle_alpha 105.468(9)
_cell_angle_beta 95.318(9)
_cell_angle_gamma 100.648(10)
_cell_formula_units_Z 2
_cell_length_a 9.119(7)
_cell_length_b 10.382(8)
_cell_length_c 15.374(11)
_cell_measurement_temperature 296(2)
_cell_volume 1363.1(18)
_computing_structure_refinement 'SHELXL-97 (Sheldrick, 1997)'
_computing_structure_solution 'SHELXS-97 (Sheldrick, 1990)'
_diffrn_ambient_temperature 296(2)
_diffrn_measured_fraction_theta_full 0.981
_diffrn_measured_fraction_theta_max 0.981
_diffrn_radiation_monochromator graphite
_diffrn_radiation_source 'fine-focus sealed tube'
_diffrn_radiation_type MoK\a
_diffrn_radiation_wavelength 0.71073
_diffrn_reflns_av_R_equivalents 0.0590
_diffrn_reflns_av_sigmaI/netI 0.0390
_diffrn_reflns_limit_h_max 10
_diffrn_reflns_limit_h_min -10
_diffrn_reflns_limit_k_max 5
_diffrn_reflns_limit_k_min -12
_diffrn_reflns_limit_l_max 17
_diffrn_reflns_limit_l_min -18
_diffrn_reflns_number 6778
_diffrn_reflns_theta_full 25.00
_diffrn_reflns_theta_max 25.00
_diffrn_reflns_theta_min 2.09
_exptl_absorpt_coefficient_mu 0.159
_exptl_absorpt_correction_T_max 0.9811
_exptl_absorpt_correction_T_min 0.9765
_exptl_crystal_density_diffrn 1.303
_exptl_crystal_density_method 'not measured'
_exptl_crystal_F_000 560
_exptl_crystal_size_max 0.15
_exptl_crystal_size_mid 0.14
_exptl_crystal_size_min 0.12
_refine_diff_density_max 0.298
_refine_diff_density_min -0.249
_refine_diff_density_rms 0.041
_refine_ls_extinction_coef 0.0125(19)
_refine_ls_extinction_expression Fc^*^=kFc[1+0.001xFc^2^\l^3^/sin(2\q)]^-1/4^
_refine_ls_extinction_method SHELXL
_refine_ls_goodness_of_fit_ref 1.063
_refine_ls_hydrogen_treatment mixed
_refine_ls_matrix_type full
_refine_ls_number_parameters 356
_refine_ls_number_reflns 4703
_refine_ls_number_restraints 0
_refine_ls_restrained_S_all 1.063
_refine_ls_R_factor_all 0.0513
_refine_ls_R_factor_gt 0.0414
_refine_ls_shift/su_max 0.000
_refine_ls_shift/su_mean 0.000
_refine_ls_structure_factor_coef Fsqd
_refine_ls_weighting_details 'calc w=1/[\s^2^(Fo^2^)+(0.0662P)^2^+0.0877P] where P=(Fo^2^+2Fc^2^)/3'
_refine_ls_weighting_scheme calc
_refine_ls_wR_factor_gt 0.1150
_refine_ls_wR_factor_ref 0.1219
_reflns_number_gt 3793
_reflns_number_total 4703
_reflns_threshold_expression >2sigma(I)
_cod_data_source_file c2cp23040b.txt
_cod_data_source_block T4AC
_cod_original_cell_volume 1363.1(17)
_cod_database_code 7207676

loop_
_symmetry_equiv_pos_as_xyz
'x, y, z'
'-x, -y, -z'

loop_
_atom_site_label
_atom_site_type_symbol
_atom_site_fract_x
_atom_site_fract_y
_atom_site_fract_z
_atom_site_U_iso_or_equiv
_atom_site_adp_type
_atom_site_occupancy
_atom_site_symmetry_multiplicity
_atom_site_calc_flag
_atom_site_refinement_flags
C1 C 0.08240(16) 0.51475(15) 0.37501(10) 0.0416(3) Uani 1 1 d .
C2 C 0.22213(19) 0.48032(18) 0.35492(11) 0.0521(4) Uani 1 1 d .
H2A H 0.3016 0.5479 0.3509 0.062 Uiso 1 1 calc R
C3 C 0.2406(2) 0.3500(2) 0.34157(13) 0.0654(5) Uani 1 1 d .
H3 H 0.3323 0.3293 0.3279 0.078 Uiso 1 1 calc R
C4 C 0.1232(3) 0.24590(19) 0.34820(14) 0.0689(5) Uani 1 1 d .
H4 H 0.1381 0.1574 0.3394 0.083 Uiso 1 1 calc R
C5 C -0.0113(2) 0.27369(18) 0.36733(13) 0.0618(5) Uani 1 1 d .
H5 H -0.0877 0.2038 0.3717 0.074 Uiso 1 1 calc R
C6 C -0.03839(18) 0.40814(15) 0.38097(10) 0.0461(4) Uani 1 1 d .
C7 C -0.17556(18) 0.43960(17) 0.39933(11) 0.0501(4) Uani 1 1 d .
H7 H -0.2529 0.3706 0.4039 0.060 Uiso 1 1 calc R
C8 C -0.20207(16) 0.57074(17) 0.41124(10) 0.0464(4) Uani 1 1 d .
C9 C -0.34420(19) 0.6029(2) 0.42790(13) 0.0610(5) Uani 1 1 d .
H9 H -0.4235 0.5341 0.4305 0.073 Uiso 1 1 calc R
C10 C -0.3660(2) 0.7311(2) 0.44000(14) 0.0688(5) Uani 1 1 d .
H10 H -0.4601 0.7493 0.4503 0.083 Uiso 1 1 calc R
C11 C -0.2476(2) 0.8378(2) 0.43725(13) 0.0628(5) Uani 1 1 d .
H11 H -0.2639 0.9259 0.4462 0.075 Uiso 1 1 calc R
C12 C -0.10973(18) 0.81304(17) 0.42158(11) 0.0507(4) Uani 1 1 d .
H12 H -0.0326 0.8848 0.4205 0.061 Uiso 1 1 calc R
C13 C -0.08146(16) 0.67850(15) 0.40670(10) 0.0411(3) Uani 1 1 d .
C14 C 0.05821(16) 0.64797(15) 0.38933(10) 0.0384(3) Uani 1 1 d .
C15 C 0.18765(16) 0.76273(15) 0.39089(10) 0.0401(3) Uani 1 1 d .
C16 C 0.29214(16) 0.89963(15) 0.29185(10) 0.0415(3) Uani 1 1 d .
C17 C 0.41590(17) 0.98540(16) 0.35397(11) 0.0484(4) Uani 1 1 d .
H17 H 0.4354 0.9739 0.4116 0.058 Uiso 1 1 calc R
C18 C 0.50888(19) 1.08663(17) 0.33029(12) 0.0545(4) Uani 1 1 d .
H18 H 0.5905 1.1431 0.3724 0.065 Uiso 1 1 calc R
C19 C 0.48370(18) 1.10627(16) 0.24526(12) 0.0491(4) Uani 1 1 d .
C20 C 0.26661(17) 0.91850(15) 0.20660(10) 0.0433(4) Uani 1 1 d .
H20 H 0.1847 0.8618 0.1647 0.052 Uiso 1 1 calc R
C21 C 0.36086(17) 1.02063(15) 0.18184(10) 0.0438(4) Uani 1 1 d .
C22 C 0.33342(18) 1.03807(17) 0.09121(11) 0.0478(4) Uani 1 1 d .
C23 C 0.2369(2) 1.0250(2) -0.06519(13) 0.0622(5) Uani 1 1 d .
C24 C 0.3677(2) 1.12473(19) -0.02479(12) 0.0565(4) Uani 1 1 d .
C25 C 0.4338(2) 1.2095(2) -0.07401(14) 0.0717(6) Uani 1 1 d .
H25 H 0.5217 1.2760 -0.0484 0.086 Uiso 1 1 calc R
C26 C 0.3660(3) 1.1921(3) -0.16066(16) 0.0838(7) Uani 1 1 d .
H26 H 0.4089 1.2476 -0.1943 0.101 Uiso 1 1 calc R
C27 C 0.2348(4) 1.0937(3) -0.19969(16) 0.0906(7) Uani 1 1 d .
H27 H 0.1908 1.0853 -0.2586 0.109 Uiso 1 1 calc R
C28 C 0.1688(3) 1.0085(2) -0.15286(14) 0.0840(7) Uani 1 1 d .
H28 H 0.0812 0.9421 -0.1792 0.101 Uiso 1 1 calc R
C29 C 0.7819(4) 0.4577(3) 0.16381(18) 0.1162(10) Uani 1 1 d .
H29A H 0.8581 0.4302 0.1977 0.174 Uiso 1 1 calc R
H29B H 0.7182 0.3783 0.1203 0.174 Uiso 1 1 calc R
H29C H 0.7223 0.5037 0.2049 0.174 Uiso 1 1 calc R
C30 C 0.8546(2) 0.5516(2) 0.11526(13) 0.0659(5) Uani 1 1 d .
C31 C 0.8460(3) 0.6115(3) -0.02120(17) 0.0907(7) Uani 1 1 d .
H31A H 0.9496 0.6059 -0.0278 0.109 Uiso 1 1 calc R
H31B H 0.8442 0.7059 0.0090 0.109 Uiso 1 1 calc R
C32 C 0.7501(5) 0.5641(4) -0.1125(2) 0.1534(15) Uani 1 1 d .
H32A H 0.7484 0.4693 -0.1403 0.230 Uiso 1 1 calc R
H32B H 0.7908 0.6174 -0.1505 0.230 Uiso 1 1 calc R
H32C H 0.6492 0.5752 -0.1054 0.230 Uiso 1 1 calc R
N1 N 0.19070(14) 0.79458(13) 0.31174(9) 0.0459(3) Uani 1 1 d .
H1 H 0.1219 0.7444 0.2674 0.055 Uiso 1 1 calc R
N2 N 0.41982(16) 1.13006(15) 0.06400(10) 0.0546(4) Uani 1 1 d .
O1 O 0.27987(12) 0.81988(12) 0.45969(8) 0.0561(3) Uani 1 1 d .
O2 O 0.57979(15) 1.20897(14) 0.22742(9) 0.0719(4) Uani 1 1 d .
H2 H 0.5570 1.2086 0.1745 0.108 Uiso 1 1 calc R
O3 O 0.96475(16) 0.64158(16) 0.14744(11) 0.0827(4) Uani 1 1 d .
O4 O 0.78606(16) 0.52452(15) 0.03118(9) 0.0759(4) Uani 1 1 d .
S1 S 0.18009(6) 0.93538(5) 0.01056(3) 0.06641(18) Uani 1 1 d .

loop_
_atom_site_aniso_label
_atom_site_aniso_U_11
_atom_site_aniso_U_22
_atom_site_aniso_U_33
_atom_site_aniso_U_23
_atom_site_aniso_U_13
_atom_site_aniso_U_12
C1 0.0475(8) 0.0443(8) 0.0315(7) 0.0107(6) 0.0005(6) 0.0092(7)
C2 0.0549(9) 0.0568(10) 0.0459(9) 0.0140(8) 0.0063(7) 0.0177(8)
C3 0.0728(12) 0.0663(12) 0.0590(12) 0.0102(9) 0.0061(9) 0.0337(10)
C4 0.0965(15) 0.0456(10) 0.0607(12) 0.0066(9) -0.0034(10) 0.0265(10)
C5 0.0826(13) 0.0421(9) 0.0527(11) 0.0111(8) -0.0034(9) 0.0042(9)
C6 0.0574(9) 0.0411(8) 0.0339(8) 0.0095(6) -0.0040(7) 0.0034(7)
C7 0.0494(9) 0.0495(9) 0.0429(9) 0.0132(7) 0.0004(7) -0.0066(7)
C8 0.0412(8) 0.0566(10) 0.0372(8) 0.0132(7) 0.0011(6) 0.0031(7)
C9 0.0412(9) 0.0808(13) 0.0580(11) 0.0209(10) 0.0058(8) 0.0054(9)
C10 0.0470(10) 0.0914(15) 0.0700(13) 0.0198(11) 0.0098(9) 0.0252(10)
C11 0.0633(11) 0.0694(12) 0.0624(12) 0.0198(10) 0.0077(9) 0.0307(10)
C12 0.0520(9) 0.0537(10) 0.0500(10) 0.0192(8) 0.0059(7) 0.0152(8)
C13 0.0426(8) 0.0468(8) 0.0334(8) 0.0127(6) 0.0016(6) 0.0088(7)
C14 0.0397(7) 0.0417(8) 0.0329(7) 0.0127(6) 0.0016(6) 0.0054(6)
C15 0.0403(7) 0.0418(8) 0.0388(8) 0.0130(7) 0.0038(6) 0.0092(6)
C16 0.0415(8) 0.0409(8) 0.0417(8) 0.0137(7) 0.0060(6) 0.0057(6)
C17 0.0481(8) 0.0529(9) 0.0404(9) 0.0160(7) -0.0007(7) 0.0019(7)
C18 0.0515(9) 0.0539(10) 0.0484(10) 0.0146(8) -0.0049(7) -0.0058(8)
C19 0.0488(9) 0.0450(9) 0.0516(10) 0.0170(7) 0.0070(7) 0.0014(7)
C20 0.0426(8) 0.0450(8) 0.0398(8) 0.0130(7) 0.0007(6) 0.0047(7)
C21 0.0474(8) 0.0441(8) 0.0413(8) 0.0143(7) 0.0066(7) 0.0104(7)
C22 0.0524(9) 0.0486(9) 0.0470(9) 0.0184(7) 0.0104(7) 0.0140(7)
C23 0.0823(12) 0.0660(11) 0.0457(10) 0.0214(9) 0.0104(9) 0.0264(10)
C24 0.0717(11) 0.0631(11) 0.0486(10) 0.0255(9) 0.0196(9) 0.0300(10)
C25 0.0910(14) 0.0813(14) 0.0655(13) 0.0418(11) 0.0313(11) 0.0350(12)
C26 0.1214(19) 0.0951(17) 0.0653(14) 0.0471(13) 0.0395(14) 0.0513(16)
C27 0.136(2) 0.1058(19) 0.0489(12) 0.0351(13) 0.0182(14) 0.0508(17)
C28 0.1141(18) 0.0927(16) 0.0457(11) 0.0219(11) -0.0016(11) 0.0280(14)
C29 0.140(2) 0.117(2) 0.0704(16) 0.0389(16) -0.0011(15) -0.0320(18)
C30 0.0713(12) 0.0692(12) 0.0470(10) 0.0094(9) -0.0032(9) 0.0071(10)
C31 0.1252(19) 0.1040(17) 0.0711(15) 0.0422(14) 0.0353(14) 0.0595(16)
C32 0.243(4) 0.186(4) 0.0640(18) 0.047(2) 0.020(2) 0.113(3)
N1 0.0445(7) 0.0496(7) 0.0383(7) 0.0153(6) -0.0018(5) -0.0022(6)
N2 0.0624(8) 0.0575(8) 0.0513(8) 0.0255(7) 0.0132(7) 0.0145(7)
O1 0.0537(6) 0.0642(7) 0.0432(7) 0.0204(6) -0.0061(5) -0.0054(6)
O2 0.0725(8) 0.0689(8) 0.0652(9) 0.0327(7) -0.0021(7) -0.0208(7)
O3 0.0754(9) 0.0784(10) 0.0772(10) 0.0149(8) -0.0093(8) -0.0040(8)
O4 0.0870(9) 0.0840(10) 0.0499(8) 0.0174(7) -0.0020(7) 0.0111(8)
S1 0.0749(3) 0.0695(3) 0.0489(3) 0.0238(2) -0.0071(2) -0.0006(2)

loop_
_atom_type_symbol
_atom_type_description
_atom_type_scat_dispersion_real
_atom_type_scat_dispersion_imag
_atom_type_scat_source
C C 0.0033 0.0016 'International Tables Vol C Tables 4.2.6.8 and 6.1.1.4'
H H 0.0000 0.0000 'International Tables Vol C Tables 4.2.6.8 and 6.1.1.4'
N N 0.0061 0.0033 'International Tables Vol C Tables 4.2.6.8 and 6.1.1.4'
O O 0.0106 0.0060 'International Tables Vol C Tables 4.2.6.8 and 6.1.1.4'
S S 0.1246 0.1234 'International Tables Vol C Tables 4.2.6.8 and 6.1.1.4'

loop_
_geom_angle_atom_site_label_1
_geom_angle_atom_site_label_2
_geom_angle_atom_site_label_3
_geom_angle
C14 C1 C2 122.74(14)
C14 C1 C6 118.91(14)
C2 C1 C6 118.36(15)
C3 C2 C1 120.78(17)
C3 C2 H2A 119.6
C1 C2 H2A 119.6
C2 C3 C4 120.95(18)
C2 C3 H3 119.5
C4 C3 H3 119.5
C5 C4 C3 120.41(17)
C5 C4 H4 119.8
C3 C4 H4 119.8
C4 C5 C6 121.32(17)
C4 C5 H5 119.3
C6 C5 H5 119.3
C7 C6 C5 122.76(15)
C7 C6 C1 119.06(14)
C5 C6 C1 118.18(16)
C6 C7 C8 122.49(14)
C6 C7 H7 118.8
C8 C7 H7 118.8
C7 C8 C9 122.73(15)
C7 C8 C13 118.89(14)
C9 C8 C13 118.37(16)
C10 C9 C8 121.38(17)
C10 C9 H9 119.3
C8 C9 H9 119.3
C9 C10 C11 120.60(17)
C9 C10 H10 119.7
C11 C10 H10 119.7
C12 C11 C10 120.57(18)
C12 C11 H11 119.7
C10 C11 H11 119.7
C11 C12 C13 121.05(16)
C11 C12 H12 119.5
C13 C12 H12 119.5
C14 C13 C12 123.01(14)
C14 C13 C8 118.97(14)
C12 C13 C8 118.01(14)
C13 C14 C1 121.64(13)
C13 C14 C15 118.93(13)
C1 C14 C15 119.35(13)
O1 C15 N1 124.48(14)
O1 C15 C14 121.13(14)
N1 C15 C14 114.38(13)
C20 C16 C17 118.58(14)
C20 C16 N1 117.98(13)
C17 C16 N1 123.44(14)
C18 C17 C16 120.27(16)
C18 C17 H17 119.9
C16 C17 H17 119.9
C17 C18 C19 121.43(15)
C17 C18 H18 119.3
C19 C18 H18 119.3
O2 C19 C18 117.86(15)
O2 C19 C21 123.02(15)
C18 C19 C21 119.12(15)
C16 C20 C21 121.52(14)
C16 C20 H20 119.2
C21 C20 H20 119.2
C20 C21 C19 119.08(15)
C20 C21 C22 120.83(15)
C19 C21 C22 120.09(14)
N2 C22 C21 123.28(16)
N2 C22 S1 115.05(14)
C21 C22 S1 121.67(12)
C28 C23 C24 121.68(19)
C28 C23 S1 128.45(19)
C24 C23 S1 109.86(14)
N2 C24 C23 114.60(16)
N2 C24 C25 125.77(19)
C23 C24 C25 119.63(19)
C26 C25 C24 118.3(2)
C26 C25 H25 120.9
C24 C25 H25 120.9
C25 C26 C27 121.6(2)
C25 C26 H26 119.2
C27 C26 H26 119.2
C28 C27 C26 121.1(2)
C28 C27 H27 119.5
C26 C27 H27 119.5
C27 C28 C23 117.7(2)
C27 C28 H28 121.1
C23 C28 H28 121.1
C30 C29 H29A 109.5
C30 C29 H29B 109.5
H29A C29 H29B 109.5
C30 C29 H29C 109.5
H29A C29 H29C 109.5
H29B C29 H29C 109.5
O3 C30 O4 123.0(2)
O3 C30 C29 124.6(2)
O4 C30 C29 112.34(19)
O4 C31 C32 107.5(3)
O4 C31 H31A 110.2
C32 C31 H31A 110.2
O4 C31 H31B 110.2
C32 C31 H31B 110.2
H31A C31 H31B 108.5
C31 C32 H32A 109.5
C31 C32 H32B 109.5
H32A C32 H32B 109.5
C31 C32 H32C 109.5
H32A C32 H32C 109.5
H32B C32 H32C 109.5
C15 N1 C16 128.49(13)
C15 N1 H1 115.8
C16 N1 H1 115.8
C22 N2 C24 111.33(16)
C19 O2 H2 109.5
C30 O4 C31 116.74(18)
C23 S1 C22 89.15(10)

loop_
_geom_bond_atom_site_label_1
_geom_bond_atom_site_label_2
_geom_bond_distance
C1 C14 1.403(2)
C1 C2 1.424(2)
C1 C6 1.438(2)
C2 C3 1.358(3)
C2 H2A 0.9300
C3 C4 1.406(3)
C3 H3 0.9300
C4 C5 1.351(3)
C4 H4 0.9300
C5 C6 1.426(3)
C5 H5 0.9300
C6 C7 1.385(2)
C7 C8 1.394(3)
C7 H7 0.9300
C8 C9 1.426(2)
C8 C13 1.438(2)
C9 C10 1.348(3)
C9 H9 0.9300
C10 C11 1.409(3)
C10 H10 0.9300
C11 C12 1.359(2)
C11 H11 0.9300
C12 C13 1.429(2)
C12 H12 0.9300
C13 C14 1.400(2)
C14 C15 1.508(2)
C15 O1 1.2224(19)
C15 N1 1.345(2)
C16 C20 1.381(2)
C16 C17 1.398(2)
C16 N1 1.4128(19)
C17 C18 1.374(2)
C17 H17 0.9300
C18 C19 1.381(3)
C18 H18 0.9300
C19 O2 1.3547(19)
C19 C21 1.401(2)
C20 C21 1.395(2)
C20 H20 0.9300
C21 C22 1.457(2)
C22 N2 1.305(2)
C22 S1 1.7470(19)
C23 C28 1.384(3)
C23 C24 1.394(3)
C23 S1 1.733(2)
C24 N2 1.386(3)
C24 C25 1.398(3)
C25 C26 1.367(3)
C25 H25 0.9300
C26 C27 1.387(4)
C26 H26 0.9300
C27 C28 1.374(3)
C27 H27 0.9300
C28 H28 0.9300
C29 C30 1.479(3)
C29 H29A 0.9600
C29 H29B 0.9600
C29 H29C 0.9600
C30 O3 1.200(2)
C30 O4 1.316(2)
C31 O4 1.432(3)
C31 C32 1.490(4)
C31 H31A 0.9700
C31 H31B 0.9700
C32 H32A 0.9600
C32 H32B 0.9600
C32 H32C 0.9600
N1 H1 0.8600
O2 H2 0.8200
